data_7706751
loop_
_publ_author_name
'Suzuki, Takashi'
'Sato, Akari'
'Oshita, Hiromi'
'Yajima, Tatsuo'
'Tani, Fumito'
'Abe, Hitoshi'
'Mieda-Higa, Kaoru'
'Yanagisawa, Sachiko'
'Ogura, Takashi'
'Shimazaki, Yuichi'

_publ_section_title
;
 Formation of Ni(II)-phenoxyl radical complexes by O<sub>2</sub>: a
 mechanistic insight into the reaction of Ni(II)-phenol complexes with
 O<sub>2</sub>.
;
_journal_issue 15
_journal_name_full 'Dalton transactions (Cambridge, England : 2003)'
_journal_page_first 5161
_journal_page_last 5170
_journal_paper_doi 10.1039/d1dt00105a
_journal_volume 50
_journal_year 2021
_chemical_formula_moiety 'C35 H53 Cl N2 Ni O9'
_chemical_formula_sum 'C35 H53 Cl N2 Ni O9'
_chemical_formula_weight 739.96
_space_group_crystal_system triclinic
_space_group_IT_number 2
_space_group_name_Hall '-P 1'
_space_group_name_H-M_alt 'P -1'
_atom_sites_solution_hydrogens geom
_atom_sites_solution_primary direct
_atom_sites_solution_secondary difmap
_audit_update_record
;
2021-01-05 deposited with the CCDC.	2021-03-02 downloaded from the CCDC.
;
_cell_angle_alpha 106.612(8)
_cell_angle_beta 110.723(8)
_cell_angle_gamma 106.927(8)
_cell_formula_units_Z 2
_cell_length_a 11.1065(9)
_cell_length_b 14.0921(11)
_cell_length_c 14.4840(13)
_cell_measurement_reflns_used 13514
_cell_measurement_temperature 133
_cell_measurement_theta_max 27.49
_cell_measurement_theta_min 2.02
_cell_volume 1826.8(4)
_computing_cell_refinement 'RAPID AUTO'
_computing_data_collection 'RAPID AUTO (Rigaku, ????)'
_computing_data_reduction 'RAPID AUTO'
_computing_molecular_graphics 'CrystalStructure 4.2'
_computing_publication_material 'CrystalStructure 4.2 (Rigaku, 2017)'
_computing_structure_refinement 'SHELXL Version 2014/7 (Sheldrick, 2008)'
_computing_structure_solution 'SHELXT Version 2014/5 (Sheldrick, 2014)'
_diffrn_ambient_temperature 133
_diffrn_detector_area_resol_mean 10.000
_diffrn_measured_fraction_theta_full 0.992
_diffrn_measured_fraction_theta_max 0.990
_diffrn_measurement_device_type 'Rigaku R-AXIS RAPID'
_diffrn_measurement_method \w
_diffrn_radiation_type 'Mo K\a'
_diffrn_radiation_wavelength 0.71075
_diffrn_reflns_av_R_equivalents 0.0733
_diffrn_reflns_Laue_measured_fraction_full 0.992
_diffrn_reflns_Laue_measured_fraction_max 0.990
_diffrn_reflns_limit_h_max 14
_diffrn_reflns_limit_h_min -14
_diffrn_reflns_limit_k_max 18
_diffrn_reflns_limit_k_min -18
_diffrn_reflns_limit_l_max 18
_diffrn_reflns_limit_l_min -18
_diffrn_reflns_number 17355
_diffrn_reflns_point_group_measured_fraction_full 0.992
_diffrn_reflns_point_group_measured_fraction_max 0.990
_diffrn_reflns_theta_full 25.242
_diffrn_reflns_theta_max 27.481
_diffrn_reflns_theta_min 2.090
_diffrn_standards_number 0
_exptl_absorpt_coefficient_mu 0.658
_exptl_absorpt_correction_T_max 0.993
_exptl_absorpt_correction_T_min 0.531
_exptl_absorpt_correction_type multi-scan
_exptl_absorpt_process_details 'ABSCOR (Rigaku, 1995)'
_exptl_crystal_colour green
_exptl_crystal_density_diffrn 1.345
_exptl_crystal_density_method 'not measured'
_exptl_crystal_description platelet
_exptl_crystal_F_000 788.00
_exptl_crystal_size_max 0.060
_exptl_crystal_size_mid 0.060
_exptl_crystal_size_min 0.010
_refine_diff_density_max 1.21
_refine_diff_density_min -0.95
_refine_ls_extinction_method none
_refine_ls_goodness_of_fit_ref 1.035
_refine_ls_hydrogen_treatment mixed
_refine_ls_number_parameters 445
_refine_ls_number_reflns 8295
_refine_ls_number_restraints 3
_refine_ls_R_factor_all 0.1229
_refine_ls_R_factor_gt 0.0869
_refine_ls_shift/su_max 0.004
_refine_ls_structure_factor_coef Fsqd
_refine_ls_weighting_details 'w = 1/[\s^2^(Fo^2^)+(0.1000P)^2^+4.9220P] where P=(Fo^2^+2Fc^2^)/3'
_refine_ls_weighting_scheme calc
_refine_ls_wR_factor_gt 0.2140
_refine_ls_wR_factor_ref 0.2390
_reflns_Friedel_coverage 0.000
_reflns_number_gt 5704
_reflns_number_total 8295
_reflns_threshold_expression F^2^>2.0\s(F^2^)
_cod_data_source_file d1dt00105a2.cif
_cod_data_source_block 191211NiOMeL
_cod_depositor_comments 'Adding full bibliography for 7706749--7706752.cif.'
_cod_database_code 7706751

loop_
_space_group_symop_id
_space_group_symop_operation_xyz
1 +X,+Y,+Z
2 -X,-Y,-Z

loop_
_atom_site_label
_atom_site_type_symbol
_atom_site_fract_x
_atom_site_fract_y
_atom_site_fract_z
_atom_site_U_iso_or_equiv
_atom_site_adp_type
_atom_site_occupancy
_atom_site_site_symmetry_order
_atom_site_calc_flag
_atom_site_refinement_flags_posn
_atom_site_refinement_flags_adp
_atom_site_refinement_flags_occupancy
_atom_site_disorder_assembly
_atom_site_disorder_group
Ni1 Ni 0.80268(6) 0.38664(5) 0.66710(5) 0.02961(19) Uani 1 1 d . . . . .
Cl1 Cl 1.13921(15) 0.26081(12) 0.59578(12) 0.0490(4) Uani 1 1 d . . . . .
O1 O 0.7387(4) 0.2170(3) 0.5459(3) 0.0354(8) Uani 1 1 d D . . . .
H4 H 0.821(3) 0.220(3) 0.542(5) 0.09(3) Uiso 1 1 d D . . . .
O2 O 0.8919(3) 0.5291(3) 0.7936(3) 0.0340(8) Uani 1 1 d . . . . .
O3 O 0.1630(5) -0.0606(5) 0.2799(4) 0.096(2) Uani 1 1 d . . . . .
O4 O 0.9685(4) 0.4334(3) 0.6293(3) 0.0442(9) Uani 1 1 d D . . . .
H2 H 1.007(5) 0.384(4) 0.633(5) 0.034(14) Uiso 1 1 d D . . . .
O5 O 0.9178(5) 0.3276(4) 0.7706(3) 0.0462(11) Uani 1 1 d . . . . .
H1 H 0.906(9) 0.279(6) 0.744(7) 0.06(3) Uiso 1 1 d . . . . .
O6 O 1.1147(9) 0.2701(10) 0.4995(7) 0.168(4) Uani 1 1 d . . . . .
O7 O 1.0123(5) 0.2337(5) 0.6075(5) 0.0807(17) Uani 1 1 d . . . . .
O8 O 1.2518(6) 0.3598(4) 0.6867(5) 0.0835(17) Uani 1 1 d . . . . .
O9 O 1.1800(7) 0.1764(5) 0.5926(8) 0.121(3) Uani 1 1 d . . . . .
N1 N 0.6198(4) 0.3221(3) 0.6800(3) 0.0284(8) Uani 1 1 d . . . . .
N2 N 0.6664(4) 0.4077(3) 0.5432(3) 0.0312(8) Uani 1 1 d . . . . .
C1 C 0.5946(5) 0.1424(4) 0.4734(4) 0.0304(10) Uani 1 1 d . . . . .
C2 C 0.5422(5) 0.0821(4) 0.3608(4) 0.0325(10) Uani 1 1 d . . . . .
C3 C 0.3955(6) 0.0165(4) 0.3009(4) 0.0437(13) Uani 1 1 d . . . . .
H3 H 0.3545 -0.0263 0.2243 0.052 Uiso 1 1 calc R U . . .
C4 C 0.3058(6) 0.0105(5) 0.3485(5) 0.0516(16) Uani 1 1 d . . . . .
C5 C 0.3613(6) 0.0700(4) 0.4595(5) 0.0439(13) Uani 1 1 d . . . . .
H5 H 0.3004 0.0655 0.4921 0.053 Uiso 1 1 calc R U . . .
C6 C 0.5079(5) 0.1369(4) 0.5234(4) 0.0325(10) Uani 1 1 d . . . . .
C7 C 0.5701(6) 0.2018(4) 0.6457(4) 0.0355(11) Uani 1 1 d . . . . .
H7A H 0.4965 0.1754 0.6675 0.043 Uiso 1 1 calc R U . . .
H7B H 0.6517 0.1880 0.6846 0.043 Uiso 1 1 calc R U . . .
C8 C 0.8249(5) 0.5695(4) 0.8425(4) 0.0326(10) Uani 1 1 d . . . . .
C9 C 0.8742(5) 0.6858(4) 0.8986(4) 0.0349(11) Uani 1 1 d . . . . .
C10 C 0.7934(5) 0.7233(4) 0.9418(4) 0.0359(11) Uani 1 1 d . . . . .
H10 H 0.8268 0.8005 0.9798 0.043 Uiso 1 1 calc R U . . .
C11 C 0.6660(5) 0.6531(4) 0.9322(4) 0.0329(10) Uani 1 1 d . . . . .
C12 C 0.6254(6) 0.5411(4) 0.8834(4) 0.0345(11) Uani 1 1 d . . . . .
H12 H 0.5412 0.4915 0.8778 0.041 Uiso 1 1 calc R U . . .
C13 C 0.7050(5) 0.4984(4) 0.8419(4) 0.0327(10) Uani 1 1 d . . . . .
C14 C 0.6611(5) 0.3772(4) 0.7997(4) 0.0325(10) Uani 1 1 d . . . . .
H14A H 0.5788 0.3426 0.8104 0.039 Uiso 1 1 calc R U . . .
H14B H 0.7412 0.3646 0.8432 0.039 Uiso 1 1 calc R U . . .
C15 C 0.6928(5) 0.4413(4) 0.4716(4) 0.0334(10) Uani 1 1 d . . . . .
H15 H 0.7895 0.4746 0.4868 0.040 Uiso 1 1 calc R U . . .
C16 C 0.5884(6) 0.4303(4) 0.3780(4) 0.0388(11) Uani 1 1 d . . . . .
H16 H 0.6120 0.4561 0.3300 0.047 Uiso 1 1 calc R U . . .
C17 C 0.4452(6) 0.3798(4) 0.3547(4) 0.0393(12) Uani 1 1 d . . . . .
H17 H 0.3696 0.3673 0.2886 0.047 Uiso 1 1 calc R U . . .
C18 C 0.4168(5) 0.3491(4) 0.4281(4) 0.0364(11) Uani 1 1 d . . . . .
H18 H 0.3208 0.3169 0.4147 0.044 Uiso 1 1 calc R U . . .
C19 C 0.5286(5) 0.3648(4) 0.5233(4) 0.0302(10) Uani 1 1 d . . . . .
C20 C 0.5059(5) 0.3442(4) 0.6129(4) 0.0310(10) Uani 1 1 d . . . . .
H20A H 0.5035 0.4092 0.6604 0.037 Uiso 1 1 calc R U . . .
H20B H 0.4122 0.2803 0.5803 0.037 Uiso 1 1 calc R U . . .
C21 C 0.0638(7) -0.0316(8) 0.3078(7) 0.093(3) Uani 1 1 d . . . . .
H21A H -0.0339 -0.0877 0.2538 0.112 Uiso 1 1 calc R U . . .
H21B H 0.0828 -0.0272 0.3807 0.112 Uiso 1 1 calc R U . . .
H21C H 0.0742 0.0400 0.3081 0.112 Uiso 1 1 calc R U . . .
C22 C 0.6367(6) 0.0867(4) 0.3054(4) 0.0357(11) Uani 1 1 d . . . . .
C23 C 0.7186(7) 0.2057(4) 0.3259(5) 0.0468(13) Uani 1 1 d . . . . .
H23A H 0.7787 0.2073 0.2899 0.056 Uiso 1 1 calc R U . . .
H23B H 0.6502 0.2337 0.2959 0.056 Uiso 1 1 calc R U . . .
H23C H 0.7792 0.2521 0.4049 0.056 Uiso 1 1 calc R U . . .
C24 C 0.7432(6) 0.0393(4) 0.3471(5) 0.0405(12) Uani 1 1 d . . . . .
H24A H 0.8025 0.0431 0.3106 0.049 Uiso 1 1 calc R U . . .
H24B H 0.8045 0.0824 0.4265 0.049 Uiso 1 1 calc DR U . . .
H24C H 0.6899 -0.0376 0.3306 0.049 Uiso 1 1 calc R U . . .
C25 C 0.5474(7) 0.0161(5) 0.1802(5) 0.0483(14) Uani 1 1 d . . . . .
H25A H 0.6111 0.0208 0.1474 0.058 Uiso 1 1 calc R U . . .
H25B H 0.4957 -0.0608 0.1646 0.058 Uiso 1 1 calc R U . . .
H25C H 0.4786 0.0434 0.1491 0.058 Uiso 1 1 calc R U . . .
C26 C 0.5806(6) 0.7015(4) 0.9783(4) 0.0391(12) Uani 1 1 d . . . . .
C27 C 0.5584(9) 0.7874(7) 0.9400(7) 0.070(2) Uani 1 1 d . . . . .
H27A H 0.5087 0.7542 0.8597 0.084 Uiso 1 1 calc R U . . .
H27B H 0.5005 0.8150 0.9675 0.084 Uiso 1 1 calc R U . . .
H27C H 0.6515 0.8485 0.9679 0.084 Uiso 1 1 calc R U . . .
C28 C 0.6575(7) 0.7493(6) 1.1028(5) 0.0630(19) Uani 1 1 d . . . . .
H28A H 0.6703 0.6920 1.1251 0.076 Uiso 1 1 calc R U . . .
H28B H 0.7514 0.8102 1.1320 0.076 Uiso 1 1 calc R U . . .
H28C H 0.6004 0.7766 1.1316 0.076 Uiso 1 1 calc R U . . .
C29 C 0.4312(6) 0.6130(5) 0.9385(5) 0.0542(16) Uani 1 1 d . . . . .
H29A H 0.4401 0.5553 0.9615 0.065 Uiso 1 1 calc R U . . .
H29B H 0.3806 0.6464 0.9702 0.065 Uiso 1 1 calc R U . . .
H29C H 0.3772 0.5808 0.8584 0.065 Uiso 1 1 calc R U . . .
C30 C 1.0100(6) 0.7670(4) 0.9081(5) 0.0425(13) Uani 1 1 d . . . . .
C31 C 1.0503(7) 0.8876(5) 0.9791(6) 0.0553(16) Uani 1 1 d . . . . .
H31A H 1.0676 0.8970 1.0531 0.066 Uiso 1 1 calc R U . . .
H31B H 1.1372 0.9365 0.9831 0.066 Uiso 1 1 calc R U . . .
H31C H 0.9717 0.9058 0.9463 0.066 Uiso 1 1 calc R U . . .
C32 C 0.9841(7) 0.7557(5) 0.7941(6) 0.0529(15) Uani 1 1 d . . . . .
H32A H 1.0703 0.8073 0.7996 0.064 Uiso 1 1 calc R U . . .
H32B H 0.9614 0.6802 0.7480 0.064 Uiso 1 1 calc R U . . .
H32C H 0.9038 0.7723 0.7615 0.064 Uiso 1 1 calc R U . . .
C33 C 1.1390(6) 0.7448(5) 0.9635(5) 0.0545(16) Uani 1 1 d . . . . .
H33A H 1.1537 0.7526 1.0366 0.065 Uiso 1 1 calc R U . . .
H33B H 1.1202 0.6699 0.9190 0.065 Uiso 1 1 calc R U . . .
H33C H 1.2251 0.7979 0.9701 0.065 Uiso 1 1 calc R U . . .
C34 C 1.0816(6) 0.5396(5) 0.6785(6) 0.0567(17) Uani 1 1 d . . . . .
H34A H 1.1445 0.5385 0.6452 0.068 Uiso 1 1 calc R U . . .
H34B H 1.0425 0.5917 0.6672 0.068 Uiso 1 1 calc R U . . .
H34C H 1.1365 0.5623 0.7572 0.068 Uiso 1 1 calc R U . . .
C35 C 1.0522(6) 0.3965(6) 0.8680(5) 0.0528(15) Uani 1 1 d . . . . .
H35A H 1.0844 0.3513 0.9018 0.063 Uiso 1 1 calc R U . . .
H35B H 1.1232 0.4339 0.8494 0.063 Uiso 1 1 calc R U . . .
H35C H 1.0413 0.4514 0.9195 0.063 Uiso 1 1 calc R U . . .

loop_
_atom_site_aniso_label
_atom_site_aniso_U_11
_atom_site_aniso_U_22
_atom_site_aniso_U_33
_atom_site_aniso_U_23
_atom_site_aniso_U_13
_atom_site_aniso_U_12
Ni1 0.0298(3) 0.0269(3) 0.0235(3) 0.0030(2) 0.0104(2) 0.0122(2)
Cl1 0.0476(7) 0.0423(8) 0.0491(8) 0.0111(6) 0.0222(6) 0.0193(6)
O1 0.0308(16) 0.0304(18) 0.0305(17) 0.0003(14) 0.0106(14) 0.0130(14)
O2 0.0323(16) 0.0301(17) 0.0284(17) 0.0014(14) 0.0131(14) 0.0126(14)
O3 0.039(2) 0.100(4) 0.061(3) -0.034(3) 0.019(2) -0.007(2)
O4 0.0399(19) 0.041(2) 0.048(2) 0.0097(18) 0.0235(17) 0.0205(17)
O5 0.049(2) 0.040(2) 0.030(2) 0.0014(18) 0.0063(17) 0.023(2)
O6 0.126(6) 0.229(11) 0.086(5) 0.093(7) 0.020(5) 0.014(7)
O7 0.045(2) 0.091(4) 0.081(4) 0.001(3) 0.032(2) 0.032(3)
O8 0.068(3) 0.059(3) 0.076(4) -0.002(3) 0.031(3) 0.004(3)
O9 0.104(5) 0.076(4) 0.233(9) 0.055(5) 0.121(6) 0.062(4)
N1 0.0352(19) 0.0210(18) 0.0215(18) 0.0026(15) 0.0133(16) 0.0096(16)
N2 0.035(2) 0.029(2) 0.027(2) 0.0072(17) 0.0167(17) 0.0139(17)
C1 0.032(2) 0.024(2) 0.029(2) 0.0052(19) 0.0145(19) 0.0109(19)
C2 0.035(2) 0.026(2) 0.032(2) 0.006(2) 0.018(2) 0.012(2)
C3 0.043(3) 0.036(3) 0.028(3) -0.003(2) 0.012(2) 0.011(2)
C4 0.033(3) 0.044(3) 0.043(3) -0.009(3) 0.014(2) 0.004(2)
C5 0.042(3) 0.031(3) 0.043(3) 0.001(2) 0.024(2) 0.007(2)
C6 0.040(2) 0.020(2) 0.031(2) 0.0041(19) 0.019(2) 0.0084(19)
C7 0.048(3) 0.024(2) 0.033(3) 0.008(2) 0.023(2) 0.013(2)
C8 0.031(2) 0.029(2) 0.023(2) 0.0000(19) 0.0058(18) 0.015(2)
C9 0.036(2) 0.029(2) 0.027(2) 0.003(2) 0.009(2) 0.015(2)
C10 0.042(3) 0.031(3) 0.021(2) 0.0019(19) 0.009(2) 0.017(2)
C11 0.041(3) 0.031(2) 0.018(2) 0.0028(19) 0.0126(19) 0.015(2)
C12 0.044(3) 0.037(3) 0.021(2) 0.008(2) 0.016(2) 0.021(2)
C13 0.036(2) 0.032(2) 0.024(2) 0.0053(19) 0.0122(19) 0.017(2)
C14 0.043(3) 0.034(3) 0.020(2) 0.0084(19) 0.017(2) 0.018(2)
C15 0.039(3) 0.031(3) 0.037(3) 0.012(2) 0.024(2) 0.019(2)
C16 0.053(3) 0.040(3) 0.032(3) 0.015(2) 0.026(2) 0.026(3)
C17 0.043(3) 0.041(3) 0.029(3) 0.011(2) 0.012(2) 0.023(2)
C18 0.032(2) 0.035(3) 0.029(2) 0.002(2) 0.010(2) 0.017(2)
C19 0.035(2) 0.025(2) 0.027(2) 0.0053(19) 0.0160(19) 0.0132(19)
C20 0.033(2) 0.028(2) 0.025(2) 0.0052(19) 0.0130(19) 0.012(2)
C21 0.039(3) 0.102(7) 0.077(6) -0.008(5) 0.023(4) 0.006(4)
C22 0.046(3) 0.029(2) 0.033(3) 0.008(2) 0.024(2) 0.018(2)
C23 0.068(4) 0.030(3) 0.043(3) 0.011(2) 0.034(3) 0.016(3)
C24 0.044(3) 0.032(3) 0.043(3) 0.009(2) 0.024(2) 0.017(2)
C25 0.059(3) 0.043(3) 0.034(3) 0.006(2) 0.025(3) 0.019(3)
C26 0.047(3) 0.037(3) 0.033(3) 0.007(2) 0.021(2) 0.024(2)
C27 0.089(5) 0.077(5) 0.092(6) 0.048(5) 0.061(5) 0.062(5)
C28 0.052(3) 0.082(5) 0.033(3) 0.000(3) 0.021(3) 0.026(3)
C29 0.046(3) 0.057(4) 0.052(4) 0.008(3) 0.025(3) 0.027(3)
C30 0.038(3) 0.029(3) 0.042(3) 0.000(2) 0.014(2) 0.012(2)
C31 0.049(3) 0.028(3) 0.067(4) 0.003(3) 0.026(3) 0.008(2)
C32 0.046(3) 0.043(3) 0.063(4) 0.016(3) 0.030(3) 0.014(3)
C33 0.036(3) 0.039(3) 0.056(4) -0.002(3) 0.009(3) 0.014(2)
C34 0.046(3) 0.042(3) 0.055(4) -0.002(3) 0.026(3) 0.005(3)
C35 0.037(3) 0.063(4) 0.040(3) 0.016(3) 0.005(2) 0.022(3)

loop_
_atom_type_symbol
_atom_type_description
_atom_type_scat_dispersion_real
_atom_type_scat_dispersion_imag
_atom_type_scat_source
C C 0.0033 0.0016
;
International Tables for Crystallography
(Vol. C, Tables 4.2.6.8 and 6.1.1.4)
;
H H 0.0000 0.0000
;
International Tables for Crystallography
(Vol. C, Table 6.1.1.4)
;
Cl Cl 0.1484 0.1585
;
International Tables for Crystallography
(Vol. C, Tables 4.2.6.8 and 6.1.1.4)
;
N N 0.0061 0.0033
;
International Tables for Crystallography
(Vol. C, Tables 4.2.6.8 and 6.1.1.4)
;
Ni Ni 0.3393 1.1124
;
International Tables for Crystallography
(Vol. C, Tables 4.2.6.8 and 6.1.1.4)
;
O O 0.0106 0.0060
;
International Tables for Crystallography
(Vol. C, Tables 4.2.6.8 and 6.1.1.4)
;

loop_
_geom_angle_atom_site_label_1
_geom_angle_atom_site_label_2
_geom_angle_atom_site_label_3
_geom_angle
_geom_angle_site_symmetry_1
_geom_angle_site_symmetry_3
_geom_angle_publ_flag
O2 Ni1 N2 103.00(15) . . ?
O2 Ni1 N1 96.04(14) . . ?
N2 Ni1 N1 82.29(16) . . ?
O2 Ni1 O4 92.17(15) . . ?
N2 Ni1 O4 92.90(16) . . ?
N1 Ni1 O4 171.24(15) . . ?
O2 Ni1 O5 89.22(16) . . ?
N2 Ni1 O5 167.45(17) . . ?
N1 Ni1 O5 93.72(17) . . ?
O4 Ni1 O5 89.43(17) . . ?
O2 Ni1 O1 167.39(13) . . ?
N2 Ni1 O1 89.31(14) . . ?
N1 Ni1 O1 88.24(14) . . ?
O4 Ni1 O1 84.36(14) . . ?
O5 Ni1 O1 78.64(15) . . ?
O6 Cl1 O9 107.7(7) . . ?
O6 Cl1 O8 110.4(5) . . ?
O9 Cl1 O8 108.7(4) . . ?
O6 Cl1 O7 111.3(5) . . ?
O9 Cl1 O7 108.4(4) . . ?
O8 Cl1 O7 110.2(3) . . ?
C1 O1 Ni1 121.8(3) . . ?
C1 O1 H4 131(2) . . ?
Ni1 O1 H4 104.7(17) . . ?
C8 O2 Ni1 125.3(3) . . ?
C4 O3 C21 116.5(5) . . ?
C34 O4 Ni1 126.5(3) . . ?
C34 O4 H2 108(3) . . ?
Ni1 O4 H2 106(3) . . ?
C35 O5 Ni1 124.1(4) . . ?
C35 O5 H1 117(8) . . ?
Ni1 O5 H1 112(8) . . ?
C20 N1 C7 110.3(4) . . ?
C20 N1 C14 110.6(3) . . ?
C7 N1 C14 108.5(4) . . ?
C20 N1 Ni1 110.6(3) . . ?
C7 N1 Ni1 110.2(3) . . ?
C14 N1 Ni1 106.6(3) . . ?
C15 N2 C19 117.7(4) . . ?
C15 N2 Ni1 128.0(3) . . ?
C19 N2 Ni1 113.3(3) . . ?
C6 C1 C2 123.3(4) . . ?
C6 C1 O1 113.4(4) . . ?
C2 C1 O1 123.2(4) . . ?
C3 C2 C1 115.2(4) . . ?
C3 C2 C22 121.2(4) . . ?
C1 C2 C22 123.6(4) . . ?
C2 C3 C4 122.8(5) . . ?
C2 C3 H3 118.6 . . ?
C4 C3 H3 118.6 . . ?
C5 C4 O3 123.0(5) . . ?
C5 C4 C3 120.4(5) . . ?
O3 C4 C3 116.6(5) . . ?
C4 C5 C6 119.1(5) . . ?
C4 C5 H5 120.4 . . ?
C6 C5 H5 120.4 . . ?
C5 C6 C1 119.2(5) . . ?
C5 C6 C7 119.5(4) . . ?
C1 C6 C7 121.3(4) . . ?
N1 C7 C6 112.8(4) . . ?
N1 C7 H7A 109.0 . . ?
C6 C7 H7A 109.0 . . ?
N1 C7 H7B 109.0 . . ?
C6 C7 H7B 109.0 . . ?
H7A C7 H7B 107.8 . . ?
O2 C8 C13 120.6(4) . . ?
O2 C8 C9 120.9(5) . . ?
C13 C8 C9 118.5(4) . . ?
C10 C9 C8 118.2(5) . . ?
C10 C9 C30 121.1(4) . . ?
C8 C9 C30 120.6(4) . . ?
C9 C10 C11 123.6(5) . . ?
C9 C10 H10 118.2 . . ?
C11 C10 H10 118.2 . . ?
C12 C11 C10 116.9(4) . . ?
C12 C11 C26 122.8(5) . . ?
C10 C11 C26 120.2(4) . . ?
C11 C12 C13 122.1(5) . . ?
C11 C12 H12 119.0 . . ?
C13 C12 H12 119.0 . . ?
C12 C13 C8 120.2(4) . . ?
C12 C13 C14 118.6(5) . . ?
C8 C13 C14 121.2(4) . . ?
C13 C14 N1 113.2(4) . . ?
C13 C14 H14A 108.9 . . ?
N1 C14 H14A 108.9 . . ?
C13 C14 H14B 108.9 . . ?
N1 C14 H14B 108.9 . . ?
H14A C14 H14B 107.7 . . ?
N2 C15 C16 123.7(5) . . ?
N2 C15 H15 118.1 . . ?
C16 C15 H15 118.1 . . ?
C15 C16 C17 118.2(5) . . ?
C15 C16 H16 120.9 . . ?
C17 C16 H16 120.9 . . ?
C18 C17 C16 118.9(5) . . ?
C18 C17 H17 120.5 . . ?
C16 C17 H17 120.5 . . ?
C17 C18 C19 120.0(5) . . ?
C17 C18 H18 120.0 . . ?
C19 C18 H18 120.0 . . ?
N2 C19 C18 121.3(5) . . ?
N2 C19 C20 116.1(4) . . ?
C18 C19 C20 122.4(4) . . ?
N1 C20 C19 111.8(4) . . ?
N1 C20 H20A 109.3 . . ?
C19 C20 H20A 109.3 . . ?
N1 C20 H20B 109.3 . . ?
C19 C20 H20B 109.3 . . ?
H20A C20 H20B 107.9 . . ?
O3 C21 H21A 109.5 . . ?
O3 C21 H21B 109.5 . . ?
H21A C21 H21B 109.5 . . ?
O3 C21 H21C 109.5 . . ?
H21A C21 H21C 109.5 . . ?
H21B C21 H21C 109.5 . . ?
C2 C22 C23 110.5(4) . . ?
C2 C22 C25 111.6(4) . . ?
C23 C22 C25 107.6(5) . . ?
C2 C22 C24 110.9(4) . . ?
C23 C22 C24 110.1(5) . . ?
C25 C22 C24 106.0(4) . . ?
C22 C23 H23A 109.5 . . ?
C22 C23 H23B 109.5 . . ?
H23A C23 H23B 109.5 . . ?
C22 C23 H23C 109.5 . . ?
H23A C23 H23C 109.5 . . ?
H23B C23 H23C 109.5 . . ?
C22 C24 H24A 109.5 . . ?
C22 C24 H24B 109.5 . . ?
H24A C24 H24B 109.5 . . ?
C22 C24 H24C 109.5 . . ?
H24A C24 H24C 109.5 . . ?
H24B C24 H24C 109.5 . . ?
C22 C25 H25A 109.5 . . ?
C22 C25 H25B 109.5 . . ?
H25A C25 H25B 109.5 . . ?
C22 C25 H25C 109.5 . . ?
H25A C25 H25C 109.5 . . ?
H25B C25 H25C 109.5 . . ?
C27 C26 C28 111.4(6) . . ?
C27 C26 C29 106.5(5) . . ?
C28 C26 C29 106.8(5) . . ?
C27 C26 C11 110.6(5) . . ?
C28 C26 C11 109.8(4) . . ?
C29 C26 C11 111.7(4) . . ?
C26 C27 H27A 109.5 . . ?
C26 C27 H27B 109.5 . . ?
H27A C27 H27B 109.5 . . ?
C26 C27 H27C 109.5 . . ?
H27A C27 H27C 109.5 . . ?
H27B C27 H27C 109.5 . . ?
C26 C28 H28A 109.5 . . ?
C26 C28 H28B 109.5 . . ?
H28A C28 H28B 109.5 . . ?
C26 C28 H28C 109.5 . . ?
H28A C28 H28C 109.5 . . ?
H28B C28 H28C 109.5 . . ?
C26 C29 H29A 109.5 . . ?
C26 C29 H29B 109.5 . . ?
H29A C29 H29B 109.5 . . ?
C26 C29 H29C 109.5 . . ?
H29A C29 H29C 109.5 . . ?
H29B C29 H29C 109.5 . . ?
C32 C30 C9 109.0(4) . . ?
C32 C30 C31 107.9(5) . . ?
C9 C30 C31 112.1(4) . . ?
C32 C30 C33 110.9(5) . . ?
C9 C30 C33 110.4(5) . . ?
C31 C30 C33 106.6(5) . . ?
C30 C31 H31A 109.5 . . ?
C30 C31 H31B 109.5 . . ?
H31A C31 H31B 109.5 . . ?
C30 C31 H31C 109.5 . . ?
H31A C31 H31C 109.5 . . ?
H31B C31 H31C 109.5 . . ?
C30 C32 H32A 109.5 . . ?
C30 C32 H32B 109.5 . . ?
H32A C32 H32B 109.5 . . ?
C30 C32 H32C 109.5 . . ?
H32A C32 H32C 109.5 . . ?
H32B C32 H32C 109.5 . . ?
C30 C33 H33A 109.5 . . ?
C30 C33 H33B 109.5 . . ?
H33A C33 H33B 109.5 . . ?
C30 C33 H33C 109.5 . . ?
H33A C33 H33C 109.5 . . ?
H33B C33 H33C 109.5 . . ?
O4 C34 H34A 109.5 . . ?
O4 C34 H34B 109.5 . . ?
H34A C34 H34B 109.5 . . ?
O4 C34 H34C 109.5 . . ?
H34A C34 H34C 109.5 . . ?
H34B C34 H34C 109.5 . . ?
O5 C35 H35A 109.5 . . ?
O5 C35 H35B 109.5 . . ?
H35A C35 H35B 109.5 . . ?
O5 C35 H35C 109.5 . . ?
H35A C35 H35C 109.5 . . ?
H35B C35 H35C 109.5 . . ?

loop_
_geom_bond_atom_site_label_1
_geom_bond_atom_site_label_2
_geom_bond_distance
_geom_bond_site_symmetry_2
_geom_bond_publ_flag
Ni1 O2 1.955(3) . ?
Ni1 N2 2.060(4) . ?
Ni1 N1 2.068(4) . ?
Ni1 O4 2.083(4) . ?
Ni1 O5 2.132(4) . ?
Ni1 O1 2.242(3) . ?
Cl1 O6 1.375(8) . ?
Cl1 O9 1.385(6) . ?
Cl1 O8 1.418(5) . ?
Cl1 O7 1.433(5) . ?
O1 C1 1.403(6) . ?
O1 H4 0.92(2) . ?
O2 C8 1.330(5) . ?
O3 C4 1.377(7) . ?
O3 C21 1.423(9) . ?
O4 C34 1.409(7) . ?
O4 H2 0.918(19) . ?
O5 C35 1.430(7) . ?
O5 H1 0.63(8) . ?
N1 C20 1.474(6) . ?
N1 C7 1.485(6) . ?
N1 C14 1.510(6) . ?
N2 C15 1.342(6) . ?
N2 C19 1.356(6) . ?
C1 C6 1.393(7) . ?
C1 C2 1.403(7) . ?
C2 C3 1.388(7) . ?
C2 C22 1.528(7) . ?
C3 C4 1.395(8) . ?
C3 H3 0.9500 . ?
C4 C5 1.376(8) . ?
C5 C6 1.392(7) . ?
C5 H5 0.9500 . ?
C6 C7 1.514(7) . ?
C7 H7A 0.9900 . ?
C7 H7B 0.9900 . ?
C8 C13 1.410(7) . ?
C8 C9 1.431(7) . ?
C9 C10 1.400(7) . ?
C9 C30 1.537(8) . ?
C10 C11 1.402(7) . ?
C10 H10 0.9500 . ?
C11 C12 1.384(7) . ?
C11 C26 1.541(6) . ?
C12 C13 1.408(6) . ?
C12 H12 0.9500 . ?
C13 C14 1.495(7) . ?
C14 H14A 0.9900 . ?
C14 H14B 0.9900 . ?
C15 C16 1.367(7) . ?
C15 H15 0.9500 . ?
C16 C17 1.405(8) . ?
C16 H16 0.9500 . ?
C17 C18 1.355(8) . ?
C17 H17 0.9500 . ?
C18 C19 1.395(7) . ?
C18 H18 0.9500 . ?
C19 C20 1.496(7) . ?
C20 H20A 0.9900 . ?
C20 H20B 0.9900 . ?
C21 H21A 0.9800 . ?
C21 H21B 0.9800 . ?
C21 H21C 0.9800 . ?
C22 C23 1.538(7) . ?
C22 C25 1.544(7) . ?
C22 C24 1.546(7) . ?
C23 H23A 0.9800 . ?
C23 H23B 0.9800 . ?
C23 H23C 0.9800 . ?
C24 H24A 0.9800 . ?
C24 H24B 0.9800 . ?
C24 H24C 0.9800 . ?
C25 H25A 0.9800 . ?
C25 H25B 0.9800 . ?
C25 H25C 0.9800 . ?
C26 C27 1.515(9) . ?
C26 C28 1.522(8) . ?
C26 C29 1.532(8) . ?
C27 H27A 0.9800 . ?
C27 H27B 0.9800 . ?
C27 H27C 0.9800 . ?
C28 H28A 0.9800 . ?
C28 H28B 0.9800 . ?
C28 H28C 0.9800 . ?
C29 H29A 0.9800 . ?
C29 H29B 0.9800 . ?
C29 H29C 0.9800 . ?
C30 C32 1.523(9) . ?
C30 C31 1.542(7) . ?
C30 C33 1.545(8) . ?
C31 H31A 0.9800 . ?
C31 H31B 0.9800 . ?
C31 H31C 0.9800 . ?
C32 H32A 0.9800 . ?
C32 H32B 0.9800 . ?
C32 H32C 0.9800 . ?
C33 H33A 0.9800 . ?
C33 H33B 0.9800 . ?
C33 H33C 0.9800 . ?
C34 H34A 0.9800 . ?
C34 H34B 0.9800 . ?
C34 H34C 0.9800 . ?
C35 H35A 0.9800 . ?
C35 H35B 0.9800 . ?
C35 H35C 0.9800 . ?

loop_
_geom_hbond_atom_site_label_D
_geom_hbond_atom_site_label_H
_geom_hbond_atom_site_label_A
_geom_hbond_site_symmetry_D
_geom_hbond_site_symmetry_H
_geom_hbond_site_symmetry_A
_geom_hbond_distance_DA
_geom_hbond_distance_DH
_geom_hbond_distance_HA
_geom_hbond_angle_DHA
_geom_hbond_publ_flag
O1 H4 O7 . . . 2.763(7) 0.921 1.924 150.5 no
O4 H2 O7 . . . 2.941(9) 0.918 2.070 158.0 no

loop_
_geom_torsion_atom_site_label_1
_geom_torsion_atom_site_label_2
_geom_torsion_atom_site_label_3
_geom_torsion_atom_site_label_4
_geom_torsion
_geom_torsion_site_symmetry_1
_geom_torsion_site_symmetry_2
_geom_torsion_site_symmetry_3
_geom_torsion_site_symmetry_4
_geom_torsion_publ_flag
Ni1 O1 C1 C6 -45.6(5) . . . . ?
Ni1 O1 C1 C2 132.3(4) . . . . ?
C6 C1 C2 C3 0.8(7) . . . . ?
O1 C1 C2 C3 -176.9(5) . . . . ?
C6 C1 C2 C22 -179.3(5) . . . . ?
O1 C1 C2 C22 3.0(7) . . . . ?
C1 C2 C3 C4 0.2(8) . . . . ?
C22 C2 C3 C4 -179.7(5) . . . . ?
C21 O3 C4 C5 32.8(12) . . . . ?
C21 O3 C4 C3 -150.1(8) . . . . ?
C2 C3 C4 C5 -0.9(10) . . . . ?
C2 C3 C4 O3 -178.1(6) . . . . ?
O3 C4 C5 C6 177.5(6) . . . . ?
C3 C4 C5 C6 0.6(10) . . . . ?
C4 C5 C6 C1 0.4(8) . . . . ?
C4 C5 C6 C7 -179.5(5) . . . . ?
C2 C1 C6 C5 -1.1(8) . . . . ?
O1 C1 C6 C5 176.8(4) . . . . ?
C2 C1 C6 C7 178.7(5) . . . . ?
O1 C1 C6 C7 -3.4(7) . . . . ?
C20 N1 C7 C6 51.3(5) . . . . ?
C14 N1 C7 C6 172.5(4) . . . . ?
Ni1 N1 C7 C6 -71.1(4) . . . . ?
C5 C6 C7 N1 -109.6(5) . . . . ?
C1 C6 C7 N1 70.5(6) . . . . ?
Ni1 O2 C8 C13 29.0(6) . . . . ?
Ni1 O2 C8 C9 -152.3(4) . . . . ?
O2 C8 C9 C10 175.6(4) . . . . ?
C13 C8 C9 C10 -5.6(7) . . . . ?
O2 C8 C9 C30 -2.7(7) . . . . ?
C13 C8 C9 C30 176.1(5) . . . . ?
C8 C9 C10 C11 -0.7(8) . . . . ?
C30 C9 C10 C11 177.6(5) . . . . ?
C9 C10 C11 C12 4.5(7) . . . . ?
C9 C10 C11 C26 -177.6(5) . . . . ?
C10 C11 C12 C13 -2.0(7) . . . . ?
C26 C11 C12 C13 -179.9(4) . . . . ?
C11 C12 C13 C8 -4.3(7) . . . . ?
C11 C12 C13 C14 174.6(4) . . . . ?
O2 C8 C13 C12 -173.2(4) . . . . ?
C9 C8 C13 C12 8.0(7) . . . . ?
O2 C8 C13 C14 8.0(7) . . . . ?
C9 C8 C13 C14 -170.8(4) . . . . ?
C12 C13 C14 N1 119.2(5) . . . . ?
C8 C13 C14 N1 -62.0(6) . . . . ?
C20 N1 C14 C13 -55.6(5) . . . . ?
C7 N1 C14 C13 -176.6(4) . . . . ?
Ni1 N1 C14 C13 64.7(4) . . . . ?
C19 N2 C15 C16 -2.9(7) . . . . ?
Ni1 N2 C15 C16 165.1(4) . . . . ?
N2 C15 C16 C17 -0.8(7) . . . . ?
C15 C16 C17 C18 3.2(7) . . . . ?
C16 C17 C18 C19 -1.9(7) . . . . ?
C15 N2 C19 C18 4.2(6) . . . . ?
Ni1 N2 C19 C18 -165.5(3) . . . . ?
C15 N2 C19 C20 -171.1(4) . . . . ?
Ni1 N2 C19 C20 19.1(5) . . . . ?
C17 C18 C19 N2 -1.9(7) . . . . ?
C17 C18 C19 C20 173.2(4) . . . . ?
C7 N1 C20 C19 -99.7(4) . . . . ?
C14 N1 C20 C19 140.3(4) . . . . ?
Ni1 N1 C20 C19 22.4(4) . . . . ?
N2 C19 C20 N1 -28.0(5) . . . . ?
C18 C19 C20 N1 156.7(4) . . . . ?
C3 C2 C22 C23 122.5(6) . . . . ?
C1 C2 C22 C23 -57.4(7) . . . . ?
C3 C2 C22 C25 2.8(7) . . . . ?
C1 C2 C22 C25 -177.1(5) . . . . ?
C3 C2 C22 C24 -115.1(6) . . . . ?
C1 C2 C22 C24 65.0(6) . . . . ?
C12 C11 C26 C27 -132.7(6) . . . . ?
C10 C11 C26 C27 49.5(7) . . . . ?
C12 C11 C26 C28 104.0(6) . . . . ?
C10 C11 C26 C28 -73.8(7) . . . . ?
C12 C11 C26 C29 -14.3(7) . . . . ?
C10 C11 C26 C29 167.9(5) . . . . ?
C10 C9 C30 C32 -113.2(5) . . . . ?
C8 C9 C30 C32 65.1(6) . . . . ?
C10 C9 C30 C31 6.1(7) . . . . ?
C8 C9 C30 C31 -175.5(5) . . . . ?
C10 C9 C30 C33 124.7(5) . . . . ?
C8 C9 C30 C33 -57.0(6) . . . . ?
